data_7121200
loop_
_publ_author_name
'Che, Weilong'
'Li, Guangfu'
'Liu, Xingman'
'Shao, Kuizhan'
'Zhu, Dongxia'
'Su, Zhongmin'
'Bryce, Martin R.'

_publ_section_title
;
 Selective sensing of 2,4,6-trinitrophenol (TNP) in aqueous media with
 &quot;aggregation-induced emission enhancement&quot; (AIEE)-active
 iridium(iii) complexes.
;
_journal_issue 14
_journal_name_full 'Chemical communications (Cambridge, England)'
_journal_page_first 1730
_journal_page_last 1733
_journal_paper_doi 10.1039/c7cc08832a
_journal_volume 54
_journal_year 2018
_chemical_formula_sum 'C33 H28 F6 Ir N5 O2'
_chemical_formula_weight 832.80
_space_group_IT_number 2
_space_group_name_Hall '-P 1'
_space_group_name_H-M_alt 'P -1'
_symmetry_cell_setting triclinic
_symmetry_space_group_name_Hall '-P 1'
_symmetry_space_group_name_H-M 'P -1'
_atom_sites_solution_hydrogens geom
_atom_sites_solution_primary direct
_atom_sites_solution_secondary difmap
_audit_creation_method SHELXL-97
_audit_update_record
;
2017-09-07 deposited with the CCDC.
2018-01-02 downloaded from the CCDC.
;
_cell_angle_alpha 98.7120(13)
_cell_angle_beta 104.8530(14)
_cell_angle_gamma 98.3260(14)
_cell_formula_units_Z 2
_cell_length_a 10.0470(8)
_cell_length_b 11.1160(8)
_cell_length_c 16.2570(13)
_cell_measurement_reflns_used 3033
_cell_measurement_temperature 293(2)
_cell_measurement_theta_max 25.0
_cell_measurement_theta_min 1.27
_cell_volume 1702.4(2)
_computing_cell_refinement 'SMART (Bruker, 1997)'
_computing_data_collection 'SMART (Bruker, 1997)'
_computing_data_reduction SAINT
_computing_molecular_graphics 'SHELXTL-PLUS (Sheldrick, 1990)'
_computing_publication_material SHELXL-97
_computing_structure_refinement 'SHELXL-97 (Sheldrick, 1997)'
_computing_structure_solution 'SHELXS-97(Sheldrick, 1997)'
_diffrn_ambient_temperature 293(2)
_diffrn_measured_fraction_theta_full 0.998
_diffrn_measured_fraction_theta_max 0.989
_diffrn_measurement_device_type 'Bruker APEX CCD area-detector'
_diffrn_measurement_method '\w scans'
_diffrn_radiation_monochromator graphite
_diffrn_radiation_source 'fine-focus sealed tube'
_diffrn_radiation_type MoK\a
_diffrn_radiation_wavelength 0.71069
_diffrn_reflns_av_R_equivalents 0.0227
_diffrn_reflns_av_sigmaI/netI 0.0537
_diffrn_reflns_limit_h_max 8
_diffrn_reflns_limit_h_min -13
_diffrn_reflns_limit_k_max 14
_diffrn_reflns_limit_k_min -12
_diffrn_reflns_limit_l_max 21
_diffrn_reflns_limit_l_min -20
_diffrn_reflns_number 12614
_diffrn_reflns_theta_full 25.00
_diffrn_reflns_theta_max 28.37
_diffrn_reflns_theta_min 1.89
_exptl_absorpt_coefficient_mu 3.991
_exptl_absorpt_correction_T_max 0.5677
_exptl_absorpt_correction_T_min 0.4739
_exptl_absorpt_correction_type multi-scan
_exptl_absorpt_process_details SADABS(Sheldrick,1996)
_exptl_crystal_colour green
_exptl_crystal_density_diffrn 1.625
_exptl_crystal_density_method 'not measured'
_exptl_crystal_description block
_exptl_crystal_F_000 816
_exptl_crystal_size_max 0.22
_exptl_crystal_size_mid 0.19
_exptl_crystal_size_min 0.16
_refine_diff_density_max 7.167
_refine_diff_density_min -1.072
_refine_diff_density_rms 0.248
_refine_ls_extinction_method none
_refine_ls_goodness_of_fit_ref 1.074
_refine_ls_hydrogen_treatment mixed
_refine_ls_matrix_type full
_refine_ls_number_parameters 428
_refine_ls_number_reflns 8445
_refine_ls_number_restraints 42
_refine_ls_restrained_S_all 1.087
_refine_ls_R_factor_all 0.0909
_refine_ls_R_factor_gt 0.0702
_refine_ls_shift/su_max 0.001
_refine_ls_shift/su_mean 0.000
_refine_ls_structure_factor_coef Fsqd
_refine_ls_weighting_details 'calc w=1/[\s^2^(Fo^2^)+(0.1277P)^2^+7.2222P] where P=(Fo^2^+2Fc^2^)/3'
_refine_ls_weighting_scheme calc
_refine_ls_wR_factor_gt 0.1964
_refine_ls_wR_factor_ref 0.2145
_reflns_number_gt 6682
_reflns_number_total 8445
_reflns_threshold_expression >2sigma(I)
_cod_data_source_file c7cc08832a2.cif
_cod_data_source_block 11
_cod_depositor_comments 'Adding full bibliography for 7121199--7121203.cif.'
_cod_original_sg_symbol_H-M P-1
_cod_database_code 7121200

loop_
_symmetry_equiv_pos_as_xyz
'x, y, z'
'-x, -y, -z'

loop_
_atom_site_label
_atom_site_type_symbol
_atom_site_fract_x
_atom_site_fract_y
_atom_site_fract_z
_atom_site_U_iso_or_equiv
_atom_site_adp_type
_atom_site_occupancy
_atom_site_symmetry_multiplicity
_atom_site_calc_flag
_atom_site_refinement_flags
C1 C 0.7834(12) 0.1472(13) 0.3490(12) 0.087(5) Uani 1 1 d .
H1A H 0.7849 0.1891 0.4062 0.105 Uiso 1 1 calc R
H1B H 0.8254 0.2062 0.3203 0.105 Uiso 1 1 calc R
C2 C 0.856(2) 0.0388(17) 0.3541(13) 0.098(5) Uani 1 1 d U
H2A H 0.9289 0.0461 0.3248 0.118 Uiso 1 1 calc R
H2B H 0.8994 0.0360 0.4143 0.118 Uiso 1 1 calc R
C3 C 0.6327(13) -0.0302(11) 0.2806(8) 0.059(3) Uani 1 1 d .
C4 C 0.5141(12) -0.1272(10) 0.2335(7) 0.051(2) Uani 1 1 d .
C5 C 0.5355(15) -0.2523(11) 0.2219(8) 0.060(3) Uani 1 1 d .
H5 H 0.6248 -0.2671 0.2457 0.072 Uiso 1 1 calc R
C6 C 0.4329(17) -0.3495(12) 0.1781(8) 0.068(3) Uani 1 1 d .
H6 H 0.4504 -0.4298 0.1712 0.082 Uiso 1 1 calc R
C7 C 0.2992(18) -0.3263(13) 0.1433(10) 0.076(4) Uani 1 1 d .
H7 H 0.2266 -0.3922 0.1126 0.091 Uiso 1 1 calc R
C8 C 0.2728(15) -0.2085(12) 0.1534(9) 0.068(3) Uani 1 1 d .
H8 H 0.1822 -0.1968 0.1295 0.082 Uiso 1 1 calc R
C9 C 0.3785(11) -0.1034(9) 0.1991(7) 0.049(2) Uani 1 1 d .
C10 C 0.4006(12) 0.1237(12) 0.4357(8) 0.057(3) Uani 1 1 d .
C11 C 0.4453(14) 0.1795(15) 0.5206(8) 0.071(4) Uani 1 1 d .
H11 H 0.4167 0.1511 0.5655 0.085 Uiso 1 1 calc R
C12 C 0.5405(14) 0.2858(13) 0.5286(7) 0.065(3) Uani 1 1 d .
C13 C 0.6238(10) 0.3783(9) 0.4104(6) 0.043(2) Uani 1 1 d .
C14 C 0.5916(10) 0.3460(9) 0.3198(6) 0.0409(19) Uani 1 1 d .
C15 C 0.6590(12) 0.4283(10) 0.2808(6) 0.051(2) Uani 1 1 d .
H15 H 0.6374 0.4124 0.2206 0.061 Uiso 1 1 calc R
C16 C 0.7557(12) 0.5316(11) 0.3265(7) 0.055(2) Uani 1 1 d .
H16 H 0.8004 0.5833 0.2977 0.066 Uiso 1 1 calc R
C17 C 0.7865(11) 0.5587(10) 0.4160(7) 0.053(2) Uani 1 1 d .
C18 C 0.7206(11) 0.4823(10) 0.4591(7) 0.052(2) Uani 1 1 d .
H18 H 0.7408 0.5002 0.5193 0.062 Uiso 1 1 calc R
C19 C 0.2954(16) 0.0057(14) 0.3943(10) 0.078(4) Uani 1 1 d .
H19A H 0.2071 0.0252 0.3661 0.117 Uiso 1 1 calc R
H19B H 0.2837 -0.0406 0.4380 0.117 Uiso 1 1 calc R
H19C H 0.3281 -0.0428 0.3522 0.117 Uiso 1 1 calc R
C20 C 0.621(2) 0.3786(16) 0.6077(8) 0.093(5) Uani 1 1 d .
H20A H 0.7129 0.3604 0.6287 0.140 Uiso 1 1 calc R
H20B H 0.5731 0.3758 0.6516 0.140 Uiso 1 1 calc R
H20C H 0.6296 0.4599 0.5940 0.140 Uiso 1 1 calc R
C21 C 0.8974(14) 0.6663(13) 0.4654(8) 0.068(3) Uani 1 1 d .
C22 C 0.5422(12) 0.1747(10) 0.0867(7) 0.051(2) Uani 1 1 d .
C23 C 0.4956(14) 0.2264(13) 0.0139(8) 0.065(3) Uani 1 1 d .
H23 H 0.5321 0.2239 -0.0333 0.078 Uiso 1 1 calc R
C24 C 0.3845(13) 0.2824(13) 0.0251(7) 0.060(3) Uani 1 1 d .
C25 C 0.2719(10) 0.2929(9) 0.1491(6) 0.043(2) Uani 1 1 d .
C26 C 0.3016(10) 0.2657(8) 0.2331(6) 0.0392(18) Uani 1 1 d .
C27 C 0.2108(12) 0.2946(10) 0.2814(6) 0.050(2) Uani 1 1 d .
H27 H 0.2250 0.2748 0.3362 0.060 Uiso 1 1 calc R
C28 C 0.1020(11) 0.3507(11) 0.2510(8) 0.056(3) Uani 1 1 d .
H28 H 0.0461 0.3730 0.2862 0.067 Uiso 1 1 calc R
C29 C 0.0737(11) 0.3751(11) 0.1672(7) 0.053(2) Uani 1 1 d .
C30 C 0.1594(10) 0.3474(10) 0.1161(7) 0.049(2) Uani 1 1 d .
H30 H 0.1422 0.3649 0.0606 0.059 Uiso 1 1 calc R
C31 C 0.6630(15) 0.1081(14) 0.1081(10) 0.074(4) Uani 1 1 d .
H31A H 0.7056 0.1262 0.1698 0.110 Uiso 1 1 calc R
H31B H 0.7311 0.1353 0.0795 0.110 Uiso 1 1 calc R
H31C H 0.6293 0.0204 0.0887 0.110 Uiso 1 1 calc R
C32 C 0.3003(18) 0.3525(19) -0.0342(9) 0.092(5) Uani 1 1 d .
H32A H 0.2042 0.3100 -0.0547 0.138 Uiso 1 1 calc R
H32B H 0.3373 0.3578 -0.0827 0.138 Uiso 1 1 calc R
H32C H 0.3056 0.4345 -0.0031 0.138 Uiso 1 1 calc R
C33 C -0.0473(16) 0.4349(17) 0.1326(11) 0.081(4) Uani 1 1 d .
N1 N 0.6391(9) 0.0866(9) 0.2967(6) 0.051(2) Uani 1 1 d .
N2 N 0.4662(9) 0.1898(8) 0.3900(6) 0.0473(19) Uani 1 1 d .
N3 N 0.5512(9) 0.2914(8) 0.4480(5) 0.0481(19) Uani 1 1 d .
N4 N 0.4655(8) 0.1967(7) 0.1403(5) 0.0419(17) Uani 1 1 d .
N5 N 0.3678(9) 0.2628(8) 0.1024(5) 0.0454(18) Uani 1 1 d .
O1 O 0.7538(11) -0.0709(10) 0.3133(8) 0.091(3) Uani 1 1 d .
O2 O 0.3402(8) 0.0044(7) 0.2088(6) 0.061(2) Uani 1 1 d .
F1 F 0.9231(15) 0.6817(13) 0.5482(9) 0.140(4) Uani 1 1 d U
F2 F 1.0178(13) 0.6693(12) 0.4541(9) 0.128(4) Uani 1 1 d U
F3 F 0.8701(17) 0.7725(15) 0.4529(11) 0.163(5) Uani 1 1 d U
F4 F -0.0346(17) 0.5475(16) 0.1835(11) 0.160(5) Uani 1 1 d U
F5 F -0.0472(14) 0.4807(13) 0.0656(9) 0.129(4) Uani 1 1 d U
F6 F -0.1604(14) 0.3956(13) 0.1477(10) 0.139(4) Uani 1 1 d U
Ir1 Ir 0.46791(4) 0.18194(3) 0.26470(2) 0.04194(15) Uani 1 1 d .

loop_
_atom_site_aniso_label
_atom_site_aniso_U_11
_atom_site_aniso_U_22
_atom_site_aniso_U_33
_atom_site_aniso_U_23
_atom_site_aniso_U_13
_atom_site_aniso_U_12
C1 0.038(6) 0.072(8) 0.129(13) 0.005(8) -0.010(7) 0.013(6)
C2 0.092(6) 0.097(6) 0.102(7) 0.016(5) 0.020(5) 0.023(5)
C3 0.057(6) 0.062(7) 0.063(7) 0.019(5) 0.014(5) 0.028(5)
C4 0.059(6) 0.051(6) 0.047(5) 0.013(4) 0.021(5) 0.012(5)
C5 0.078(8) 0.058(7) 0.054(6) 0.017(5) 0.025(6) 0.023(6)
C6 0.104(10) 0.048(6) 0.060(7) 0.007(5) 0.036(7) 0.020(6)
C7 0.091(10) 0.056(7) 0.075(9) 0.007(6) 0.024(8) 0.001(7)
C8 0.066(7) 0.061(7) 0.066(7) -0.006(6) 0.018(6) 0.000(6)
C9 0.054(6) 0.043(5) 0.049(5) 0.003(4) 0.021(4) 0.004(4)
C10 0.051(6) 0.070(7) 0.060(6) 0.034(6) 0.020(5) 0.014(5)
C11 0.068(8) 0.099(10) 0.055(7) 0.034(7) 0.024(6) 0.009(7)
C12 0.073(8) 0.091(9) 0.039(5) 0.028(6) 0.018(5) 0.022(7)
C13 0.048(5) 0.047(5) 0.034(4) 0.008(4) 0.011(4) 0.014(4)
C14 0.043(5) 0.047(5) 0.033(4) 0.010(4) 0.009(3) 0.013(4)
C15 0.062(6) 0.061(6) 0.031(4) 0.011(4) 0.020(4) 0.003(5)
C16 0.054(6) 0.057(6) 0.057(6) 0.014(5) 0.022(5) 0.006(5)
C17 0.041(5) 0.059(6) 0.053(6) 0.006(5) 0.010(4) 0.007(4)
C18 0.054(6) 0.059(6) 0.037(5) 0.000(4) 0.012(4) 0.008(5)
C19 0.075(9) 0.088(10) 0.084(9) 0.040(8) 0.033(7) 0.013(7)
C20 0.129(14) 0.104(12) 0.041(6) 0.011(7) 0.033(8) -0.006(10)
C21 0.061(7) 0.076(8) 0.057(7) -0.002(6) 0.010(6) 0.014(6)
C22 0.053(6) 0.054(6) 0.052(6) 0.006(4) 0.023(5) 0.018(5)
C23 0.072(8) 0.085(9) 0.050(6) 0.009(6) 0.035(6) 0.025(7)
C24 0.059(6) 0.087(8) 0.043(5) 0.018(5) 0.022(5) 0.029(6)
C25 0.044(5) 0.052(5) 0.035(4) 0.008(4) 0.013(4) 0.010(4)
C26 0.044(5) 0.040(4) 0.032(4) 0.002(3) 0.010(3) 0.005(4)
C27 0.059(6) 0.062(6) 0.034(4) 0.010(4) 0.020(4) 0.013(5)
C28 0.046(6) 0.071(7) 0.060(6) 0.017(5) 0.026(5) 0.014(5)
C29 0.041(5) 0.068(7) 0.056(6) 0.018(5) 0.018(4) 0.012(5)
C30 0.039(5) 0.067(6) 0.046(5) 0.019(5) 0.015(4) 0.006(4)
C31 0.086(9) 0.078(8) 0.082(9) 0.019(7) 0.051(8) 0.041(7)
C32 0.100(11) 0.160(16) 0.055(7) 0.048(9) 0.047(8) 0.072(11)
C33 0.072(8) 0.116(12) 0.096(10) 0.053(9) 0.061(8) 0.047(8)
N1 0.041(4) 0.055(5) 0.055(5) 0.005(4) 0.010(4) 0.011(4)
N2 0.042(4) 0.051(5) 0.048(4) 0.019(4) 0.006(3) 0.009(4)
N3 0.049(5) 0.060(5) 0.037(4) 0.016(4) 0.011(3) 0.011(4)
N4 0.042(4) 0.042(4) 0.041(4) 0.002(3) 0.014(3) 0.011(3)
N5 0.044(4) 0.057(5) 0.035(4) 0.007(3) 0.010(3) 0.013(4)
O1 0.064(6) 0.075(6) 0.116(9) 0.007(6) -0.008(6) 0.033(5)
O2 0.048(4) 0.048(4) 0.077(5) 0.008(4) 0.011(4) 0.001(3)
F1 0.140(6) 0.147(6) 0.123(6) 0.014(4) 0.044(4) -0.007(4)
F2 0.111(5) 0.135(6) 0.132(6) 0.006(4) 0.040(4) 0.009(4)
F3 0.158(7) 0.145(6) 0.174(7) 0.032(5) 0.025(5) 0.027(5)
F4 0.160(7) 0.156(7) 0.166(7) 0.028(5) 0.040(5) 0.050(5)
F5 0.125(5) 0.148(6) 0.128(5) 0.040(4) 0.040(4) 0.048(4)
F6 0.120(6) 0.152(6) 0.153(6) 0.040(4) 0.044(4) 0.034(4)
Ir1 0.0446(2) 0.0415(2) 0.0397(2) 0.00688(14) 0.01201(14) 0.00932(14)

loop_
_atom_type_symbol
_atom_type_description
_atom_type_scat_dispersion_real
_atom_type_scat_dispersion_imag
_atom_type_scat_source
C C 0.0033 0.0016 'International Tables Vol C Tables 4.2.6.8 and 6.1.1.4'
H H 0.0000 0.0000 'International Tables Vol C Tables 4.2.6.8 and 6.1.1.4'
N N 0.0061 0.0033 'International Tables Vol C Tables 4.2.6.8 and 6.1.1.4'
O O 0.0106 0.0060 'International Tables Vol C Tables 4.2.6.8 and 6.1.1.4'
F F 0.0171 0.0103 'International Tables Vol C Tables 4.2.6.8 and 6.1.1.4'
Ir Ir -1.4442 7.9887 'International Tables Vol C Tables 4.2.6.8 and 6.1.1.4'

loop_
_geom_angle_atom_site_label_1
_geom_angle_atom_site_label_2
_geom_angle_atom_site_label_3
_geom_angle
N1 C1 C2 101.9(12)
N1 C1 H1A 111.4
C2 C1 H1A 111.4
N1 C1 H1B 111.4
C2 C1 H1B 111.4
H1A C1 H1B 109.3
O1 C2 C1 107.8(13)
O1 C2 H2A 110.2
C1 C2 H2A 110.2
O1 C2 H2B 110.2
C1 C2 H2B 110.2
H2A C2 H2B 108.5
N1 C3 O1 116.3(11)
N1 C3 C4 129.0(10)
O1 C3 C4 114.7(10)
C9 C4 C5 119.1(11)
C9 C4 C3 122.7(10)
C5 C4 C3 118.2(11)
C6 C5 C4 123.1(13)
C6 C5 H5 118.4
C4 C5 H5 118.4
C5 C6 C7 117.9(12)
C5 C6 H6 121.0
C7 C6 H6 121.0
C8 C7 C6 121.3(13)
C8 C7 H7 119.4
C6 C7 H7 119.4
C7 C8 C9 122.5(13)
C7 C8 H8 118.7
C9 C8 H8 118.7
O2 C9 C4 126.4(9)
O2 C9 C8 117.4(11)
C4 C9 C8 116.1(10)
N2 C10 C11 109.6(11)
N2 C10 C19 122.5(11)
C11 C10 C19 127.9(11)
C10 C11 C12 107.7(11)
C10 C11 H11 126.1
C12 C11 H11 126.1
N3 C12 C11 106.5(11)
N3 C12 C20 124.3(12)
C11 C12 C20 129.2(11)
C18 C13 C14 123.1(9)
C18 C13 N3 123.1(9)
C14 C13 N3 113.8(9)
C15 C14 C13 115.6(9)
C15 C14 Ir1 128.1(7)
C13 C14 Ir1 116.1(7)
C16 C15 C14 123.2(9)
C16 C15 H15 118.4
C14 C15 H15 118.4
C15 C16 C17 119.3(10)
C15 C16 H16 120.4
C17 C16 H16 120.4
C18 C17 C16 120.6(10)
C18 C17 C21 120.3(10)
C16 C17 C21 119.0(11)
C17 C18 C13 118.2(9)
C17 C18 H18 120.9
C13 C18 H18 120.9
C10 C19 H19A 109.5
C10 C19 H19B 109.5
H19A C19 H19B 109.5
C10 C19 H19C 109.5
H19A C19 H19C 109.5
H19B C19 H19C 109.5
C12 C20 H20A 109.5
C12 C20 H20B 109.5
H20A C20 H20B 109.5
C12 C20 H20C 109.5
H20A C20 H20C 109.5
H20B C20 H20C 109.5
F2 C21 F1 103.1(13)
F2 C21 F3 103.4(15)
F1 C21 F3 100.7(14)
F2 C21 C17 117.4(12)
F1 C21 C17 114.9(13)
F3 C21 C17 115.2(13)
N4 C22 C23 109.3(9)
N4 C22 C31 122.1(10)
C23 C22 C31 128.6(10)
C24 C23 C22 107.4(10)
C24 C23 H23 126.3
C22 C23 H23 126.3
N5 C24 C23 105.8(10)
N5 C24 C32 126.0(10)
C23 C24 C32 128.1(11)
C30 C25 C26 122.2(9)
C30 C25 N5 123.0(8)
C26 C25 N5 114.7(8)
C27 C26 C25 116.7(9)
C27 C26 Ir1 128.6(7)
C25 C26 Ir1 114.7(7)
C28 C27 C26 121.9(9)
C28 C27 H27 119.1
C26 C27 H27 119.1
C27 C28 C29 120.3(10)
C27 C28 H28 119.9
C29 C28 H28 119.9
C30 C29 C28 120.2(10)
C30 C29 C33 119.1(10)
C28 C29 C33 120.7(10)
C29 C30 C25 118.6(9)
C29 C30 H30 120.7
C25 C30 H30 120.7
C22 C31 H31A 109.5
C22 C31 H31B 109.5
H31A C31 H31B 109.5
C22 C31 H31C 109.5
H31A C31 H31C 109.5
H31B C31 H31C 109.5
C24 C32 H32A 109.5
C24 C32 H32B 109.5
H32A C32 H32B 109.5
C24 C32 H32C 109.5
H32A C32 H32C 109.5
H32B C32 H32C 109.5
F6 C33 F5 120.8(16)
F6 C33 F4 91.1(13)
F5 C33 F4 93.2(14)
F6 C33 C29 116.4(13)
F5 C33 C29 116.7(11)
F4 C33 C29 110.7(15)
C3 N1 C1 108.7(10)
C3 N1 Ir1 126.6(8)
C1 N1 Ir1 124.4(8)
C10 N2 N3 106.4(9)
C10 N2 Ir1 138.1(8)
N3 N2 Ir1 115.4(6)
C12 N3 N2 109.6(9)
C12 N3 C13 135.5(10)
N2 N3 C13 114.8(8)
C22 N4 N5 107.1(8)
C22 N4 Ir1 138.4(7)
N5 N4 Ir1 113.8(6)
C24 N5 N4 110.4(8)
C24 N5 C25 133.6(9)
N4 N5 C25 116.0(8)
C3 O1 C2 105.1(11)
C9 O2 Ir1 128.5(7)
C14 Ir1 C26 90.0(4)
C14 Ir1 N2 79.5(4)
C26 Ir1 N2 94.5(3)
C14 Ir1 N4 95.3(3)
C26 Ir1 N4 80.2(3)
N2 Ir1 N4 172.7(3)
C14 Ir1 O2 178.2(3)
C26 Ir1 O2 91.6(3)
N2 Ir1 O2 99.4(3)
N4 Ir1 O2 85.8(3)
C14 Ir1 N1 92.1(4)
C26 Ir1 N1 177.9(3)
N2 Ir1 N1 85.5(3)
N4 Ir1 N1 99.9(3)
O2 Ir1 N1 86.4(3)

loop_
_geom_bond_atom_site_label_1
_geom_bond_atom_site_label_2
_geom_bond_distance
C1 N1 1.480(14)
C1 C2 1.50(2)
C1 H1A 0.9700
C1 H1B 0.9700
C2 O1 1.42(2)
C2 H2A 0.9700
C2 H2B 0.9700
C3 N1 1.274(15)
C3 O1 1.367(14)
C3 C4 1.442(17)
C4 C9 1.413(16)
C4 C5 1.431(17)
C5 C6 1.344(19)
C5 H5 0.9300
C6 C7 1.40(2)
C6 H6 0.9300
C7 C8 1.37(2)
C7 H7 0.9300
C8 C9 1.421(15)
C8 H8 0.9300
C9 O2 1.310(13)
C10 N2 1.343(13)
C10 C11 1.354(19)
C10 C19 1.502(19)
C11 C12 1.375(19)
C11 H11 0.9300
C12 N3 1.353(13)
C12 C20 1.482(19)
C13 C18 1.383(14)
C13 C14 1.401(13)
C13 N3 1.430(13)
C14 C15 1.382(14)
C14 Ir1 1.988(10)
C15 C16 1.365(15)
C15 H15 0.9300
C16 C17 1.384(16)
C16 H16 0.9300
C17 C18 1.380(16)
C17 C21 1.477(17)
C18 H18 0.9300
C19 H19A 0.9600
C19 H19B 0.9600
C19 H19C 0.9600
C20 H20A 0.9600
C20 H20B 0.9600
C20 H20C 0.9600
C21 F2 1.266(17)
C21 F1 1.283(18)
C21 F3 1.284(19)
C22 N4 1.321(13)
C22 C23 1.397(17)
C22 C31 1.505(16)
C23 C24 1.391(17)
C23 H23 0.9300
C24 N5 1.355(13)
C24 C32 1.500(18)
C25 C30 1.385(14)
C25 C26 1.410(12)
C25 N5 1.417(12)
C26 C27 1.389(14)
C26 Ir1 2.020(10)
C27 C28 1.358(16)
C27 H27 0.9300
C28 C29 1.396(16)
C28 H28 0.9300
C29 C30 1.376(15)
C29 C33 1.493(17)
C30 H30 0.9300
C31 H31A 0.9600
C31 H31B 0.9600
C31 H31C 0.9600
C32 H32A 0.9600
C32 H32B 0.9600
C32 H32C 0.9600
C33 F6 1.255(18)
C33 F5 1.269(18)
C33 F4 1.36(2)
N1 Ir1 2.142(9)
N2 N3 1.370(12)
N2 Ir1 2.031(9)
N4 N5 1.385(11)
N4 Ir1 2.048(8)
O2 Ir1 2.119(8)

loop_
_geom_torsion_atom_site_label_1
_geom_torsion_atom_site_label_2
_geom_torsion_atom_site_label_3
_geom_torsion_atom_site_label_4
_geom_torsion
N1 C1 C2 O1 -4(2)
N1 C3 C4 C9 -2(2)
O1 C3 C4 C9 176.5(11)
N1 C3 C4 C5 178.0(13)
O1 C3 C4 C5 -3.3(17)
C9 C4 C5 C6 1.2(18)
C3 C4 C5 C6 -179.0(11)
C4 C5 C6 C7 -1(2)
C5 C6 C7 C8 0(2)
C6 C7 C8 C9 0(2)
C5 C4 C9 O2 175.5(11)
C3 C4 C9 O2 -4.3(18)
C5 C4 C9 C8 -1.0(16)
C3 C4 C9 C8 179.2(11)
C7 C8 C9 O2 -176.5(13)
C7 C8 C9 C4 0.3(19)
N2 C10 C11 C12 1.1(16)
C19 C10 C11 C12 -179.4(13)
C10 C11 C12 N3 -0.1(16)
C10 C11 C12 C20 -179.1(16)
C18 C13 C14 C15 -2.6(15)
N3 C13 C14 C15 179.5(9)
C18 C13 C14 Ir1 172.5(8)
N3 C13 C14 Ir1 -5.4(11)
C13 C14 C15 C16 2.9(16)
Ir1 C14 C15 C16 -171.5(9)
C14 C15 C16 C17 -1.7(18)
C15 C16 C17 C18 0.1(18)
C15 C16 C17 C21 176.3(11)
C16 C17 C18 C13 0.2(17)
C21 C17 C18 C13 -175.9(11)
C14 C13 C18 C17 1.1(16)
N3 C13 C18 C17 178.8(10)
C18 C17 C21 F2 120.3(15)
C16 C17 C21 F2 -55.9(18)
C18 C17 C21 F1 -1.1(19)
C16 C17 C21 F1 -177.3(13)
C18 C17 C21 F3 -117.6(16)
C16 C17 C21 F3 66.3(18)
N4 C22 C23 C24 0.0(15)
C31 C22 C23 C24 -177.5(13)
C22 C23 C24 N5 -0.2(15)
C22 C23 C24 C32 178.8(15)
C30 C25 C26 C27 1.0(14)
N5 C25 C26 C27 179.6(9)
C30 C25 C26 Ir1 178.3(8)
N5 C25 C26 Ir1 -3.1(11)
C25 C26 C27 C28 -2.6(16)
Ir1 C26 C27 C28 -179.5(9)
C26 C27 C28 C29 3.5(18)
C27 C28 C29 C30 -2.8(18)
C27 C28 C29 C33 178.9(13)
C28 C29 C30 C25 1.2(17)
C33 C29 C30 C25 179.5(12)
C26 C25 C30 C29 -0.4(16)
N5 C25 C30 C29 -178.8(10)
C30 C29 C33 F6 138.4(15)
C28 C29 C33 F6 -43(2)
C30 C29 C33 F5 -15(2)
C28 C29 C33 F5 163.7(15)
C30 C29 C33 F4 -119.4(14)
C28 C29 C33 F4 58.8(17)
O1 C3 N1 C1 0.0(17)
C4 C3 N1 C1 178.6(14)
O1 C3 N1 Ir1 -174.9(9)
C4 C3 N1 Ir1 3.8(19)
C2 C1 N1 C3 2.7(18)
C2 C1 N1 Ir1 177.7(11)
C11 C10 N2 N3 -1.7(13)
C19 C10 N2 N3 178.8(11)
C11 C10 N2 Ir1 -179.3(9)
C19 C10 N2 Ir1 1.1(19)
C11 C12 N3 N2 -0.9(14)
C20 C12 N3 N2 178.1(14)
C11 C12 N3 C13 176.1(12)
C20 C12 N3 C13 -5(2)
C10 N2 N3 C12 1.6(12)
Ir1 N2 N3 C12 179.9(8)
C10 N2 N3 C13 -176.1(9)
Ir1 N2 N3 C13 2.2(10)
C18 C13 N3 C12 7.3(19)
C14 C13 N3 C12 -174.9(12)
C18 C13 N3 N2 -175.9(9)
C14 C13 N3 N2 2.0(12)
C23 C22 N4 N5 0.2(12)
C31 C22 N4 N5 177.9(11)
C23 C22 N4 Ir1 -169.3(9)
C31 C22 N4 Ir1 8.4(18)
C23 C24 N5 N4 0.3(14)
C32 C24 N5 N4 -178.8(14)
C23 C24 N5 C25 -178.0(11)
C32 C24 N5 C25 3(2)
C22 N4 N5 C24 -0.3(12)
Ir1 N4 N5 C24 172.1(8)
C22 N4 N5 C25 178.3(9)
Ir1 N4 N5 C25 -9.3(10)
C30 C25 N5 C24 4.9(18)
C26 C25 N5 C24 -173.6(12)
C30 C25 N5 N4 -173.3(9)
C26 C25 N5 N4 8.2(12)
N1 C3 O1 C2 -2.9(18)
C4 C3 O1 C2 178.3(13)
C1 C2 O1 C3 4(2)
C4 C9 O2 Ir1 8.2(16)
C8 C9 O2 Ir1 -175.4(8)
C15 C14 Ir1 C26 -86.0(10)
C13 C14 Ir1 C26 99.7(8)
C15 C14 Ir1 N2 179.4(10)
C13 C14 Ir1 N2 5.1(7)
C15 C14 Ir1 N4 -5.8(10)
C13 C14 Ir1 N4 179.9(7)
C15 C14 Ir1 O2 125(11)
C13 C14 Ir1 O2 -50(11)
C15 C14 Ir1 N1 94.3(10)
C13 C14 Ir1 N1 -80.0(8)
C27 C26 Ir1 C14 -89.0(9)
C25 C26 Ir1 C14 94.0(7)
C27 C26 Ir1 N2 -9.5(9)
C25 C26 Ir1 N2 173.5(7)
C27 C26 Ir1 N4 175.5(9)
C25 C26 Ir1 N4 -1.4(7)
C27 C26 Ir1 O2 90.1(9)
C25 C26 Ir1 O2 -86.9(7)
C27 C26 Ir1 N1 83(9)
C25 C26 Ir1 N1 -94(9)
C10 N2 Ir1 C14 173.6(12)
N3 N2 Ir1 C14 -4.0(7)
C10 N2 Ir1 C26 84.4(11)
N3 N2 Ir1 C26 -93.1(7)
C10 N2 Ir1 N4 128(2)
N3 N2 Ir1 N4 -50(3)
C10 N2 Ir1 O2 -7.9(12)
N3 N2 Ir1 O2 174.5(7)
C10 N2 Ir1 N1 -93.5(11)
N3 N2 Ir1 N1 89.0(7)
C22 N4 Ir1 C14 85.7(11)
N5 N4 Ir1 C14 -83.3(6)
C22 N4 Ir1 C26 174.8(11)
N5 N4 Ir1 C26 5.8(6)
C22 N4 Ir1 N2 131(2)
N5 N4 Ir1 N2 -38(3)
C22 N4 Ir1 O2 -92.9(11)
N5 N4 Ir1 O2 98.1(6)
C22 N4 Ir1 N1 -7.4(11)
N5 N4 Ir1 N1 -176.4(6)
C9 O2 Ir1 C14 -36(11)
C9 O2 Ir1 C26 175.1(10)
C9 O2 Ir1 N2 -90.0(10)
C9 O2 Ir1 N4 95.0(10)
C9 O2 Ir1 N1 -5.2(9)
C3 N1 Ir1 C14 178.6(10)
C1 N1 Ir1 C14 4.5(12)
C3 N1 Ir1 C26 7(9)
C1 N1 Ir1 C26 -167(9)
C3 N1 Ir1 N2 99.2(11)
C1 N1 Ir1 N2 -74.9(12)
C3 N1 Ir1 N4 -85.6(11)
C1 N1 Ir1 N4 100.3(12)
C3 N1 Ir1 O2 -0.5(10)
C1 N1 Ir1 O2 -174.6(12)
